data_9015783
loop_
_publ_author_name
'Jingliang, Z.'
'Li, J.'
'Wei, D.'

_publ_section_title
;
 The crystal structure of xitieshanite
;
_journal_name_full 'Kexue Tongbao'
_journal_page_first 502
_journal_page_last 505
_journal_volume 33
_journal_year 1988
_chemical_compound_source 'Xitieshan, Quinghai Province, China'
_chemical_formula_sum 'Cl Fe H12 O10 S'
_chemical_name_mineral Xitieshanite
_space_group_IT_number 14
_symmetry_space_group_name_Hall '-P 2ybc'
_symmetry_space_group_name_H-M 'P 1 21/c 1'
_cell_angle_alpha 90
_cell_angle_beta 111.407
_cell_angle_gamma 90
_cell_formula_units_Z 4
_cell_length_a 10.6776
_cell_length_b 6.9148
_cell_length_c 14.1193
_cell_volume 970.558
_database_code_amcsd 0019142
_exptl_crystal_density_diffrn 2.022
_cod_original_formula_sum 'Fe S Cl (O10 H12)'
_cod_database_code 9015783

loop_
_space_group_symop_operation_xyz
x,y,z
x,1/2-y,1/2+z
-x,1/2+y,1/2-z
-x,-y,-z

loop_
_atom_site_aniso_label
_atom_site_aniso_U_11
_atom_site_aniso_U_22
_atom_site_aniso_U_33
_atom_site_aniso_U_12
_atom_site_aniso_U_13
_atom_site_aniso_U_23
Fe 0.02000 0.02130 0.01720 -0.00190 0.00760 0.00080
S 0.02020 0.01920 0.01860 -0.00090 0.00750 0.00080
Cl 0.03580 0.04900 0.02200 -0.00040 0.01100 -0.00880
Wat1 0.02270 0.03780 0.03220 -0.00350 0.01300 -0.01020
Wat2 0.02720 0.02810 0.03180 -0.00370 0.00280 0.01130
Wat3 0.01870 0.05770 0.02470 -0.00150 0.00710 0.00920
Wat4 0.04350 0.02860 0.02660 -0.00220 0.01590 -0.00540
O5 0.05420 0.02300 0.01780 -0.00030 0.02080 0.00270
Wat6 0.02930 0.03620 0.03480 -0.00300 0.01680 -0.00150
O7 0.02360 0.02120 0.02620 -0.00200 0.00360 -0.00170
O8 0.01870 0.03700 0.04080 -0.00470 0.00870 0.00140
O9 0.03720 0.02660 0.01680 -0.00060 0.01110 -0.00350
Wat10 0.02810 0.04000 0.03010 0.00020 0.01160 -0.00180

loop_
_atom_site_label
_atom_site_fract_x
_atom_site_fract_y
_atom_site_fract_z
_atom_site_U_iso_or_equiv
_atom_site_type_symbol
_atom_site_attached_hydrogens
Fe 0.25334 0.67909 0.54807 0.01920 Fe 0
S 0.26091 0.33852 0.71286 0.01920 S 0
Cl 0.20641 0.54097 0.39524 0.03550 Cl 0
Wat1 0.05110 0.70345 0.52517 0.03000 O 2
Wat2 0.24622 0.95530 0.49868 0.03130 O 2
Wat3 0.45179 0.68002 0.57695 0.03390 O 2
Wat4 0.28858 0.80701 0.68854 0.03210 O 2
O5 0.27757 0.42920 0.62127 0.02950 O 0
Wat6 0.47050 0.17539 0.56945 0.03200 O 2
O7 0.35369 0.17456 0.74011 0.02520 O 0
O8 0.12202 0.27550 0.68387 0.03280 O 0
O9 0.29686 0.47974 0.79557 0.02650 O 0
Wat10 0.02671 0.08015 0.34513 0.03250 O 2

loop_
_cod_changelog_entry_id
_cod_changelog_entry_author
_cod_changelog_entry_date
_cod_changelog_entry_text
1
;cod-tools version 3.8.0
Id: cif_guess_AMCSD_atom_types 9574 2023-05-10 09:00:05Z saulius
;
2023-05-10T18:56:22+03:00
;Derived atom types and hydrogen counts
from atom names that follow the AMCSD naming convention
(Wat == water, O-H == hydroxyl).
;

loop_
_cod_related_entry_id
_cod_related_entry_database
_cod_related_entry_code
1 AMCSD 0019142
